data_1503208
loop_
_publ_author_name
'Ramadhar, Timothy R.'
'Kawakami, Jun-ichi'
'Lough, Alan J.'
'Batey, Robert A.'

_publ_section_title
;
 Stereocontrolled synthesis of contiguous C(sp3)-C(aryl) bonds by
 lanthanide(III)-catalyzed domino aryl-Claisen [3,3]-sigmatropic
 rearrangements.
;
_journal_issue 20
_journal_name_full 'Organic letters'
_journal_page_first 4446
_journal_page_last 4449
_journal_paper_doi 10.1021/ol1018147
_journal_volume 12
_journal_year 2010
_chemical_formula_moiety 'C18 H20 O2'
_chemical_formula_sum 'C18 H20 O2'
_chemical_formula_weight 268.34
_chemical_name_systematic
; 
 ? 
;
_space_group_IT_number 61
_symmetry_cell_setting orthorhombic
_symmetry_space_group_name_Hall '-P 2ac 2ab'
_symmetry_space_group_name_H-M 'P b c a'
_atom_sites_solution_hydrogens geom
_atom_sites_solution_primary direct
_atom_sites_solution_secondary difmap
_audit_creation_method SHELXL-97
_cell_angle_alpha 90.00
_cell_angle_beta 90.00
_cell_angle_gamma 90.00
_cell_formula_units_Z 8
_cell_length_a 9.9559(3)
_cell_length_b 13.4641(3)
_cell_length_c 21.4149(6)
_cell_measurement_reflns_used 23275
_cell_measurement_temperature 150(1)
_cell_measurement_theta_max 27.5
_cell_measurement_theta_min 2.7
_cell_volume 2870.61(13)
_computing_cell_refinement 'Denzo-SMN (Otwinowski & Minor, 1997)'
_computing_data_collection 'Collect (Nonius B.V., 1997-2002)'
_computing_data_reduction Denzo-SMN
_computing_molecular_graphics 'PLATON (Spek, 2003)'
_computing_publication_material 'SHELXTL V6.1'
_computing_structure_refinement 'SHELXTL V6.1 (Sheldrick, 2008)'
_computing_structure_solution 'SIR-92 (Altomare et al., 1994)'
_diffrn_ambient_temperature 150(2)
_diffrn_detector_area_resol_mean 9
_diffrn_measured_fraction_theta_full 0.998
_diffrn_measured_fraction_theta_max 0.998
_diffrn_measurement_device_type 'Nonius KappaCCD'
_diffrn_measurement_method '\f scans and \w scans with \k offsets'
_diffrn_radiation_monochromator graphite
_diffrn_radiation_source 'fine-focus sealed tube'
_diffrn_radiation_type MoK\a
_diffrn_radiation_wavelength 0.71073
_diffrn_reflns_av_R_equivalents 0.0741
_diffrn_reflns_av_sigmaI/netI 0.0538
_diffrn_reflns_limit_h_max 12
_diffrn_reflns_limit_h_min -12
_diffrn_reflns_limit_k_max 17
_diffrn_reflns_limit_k_min -17
_diffrn_reflns_limit_l_max 27
_diffrn_reflns_limit_l_min -27
_diffrn_reflns_number 23275
_diffrn_reflns_theta_full 27.48
_diffrn_reflns_theta_max 27.48
_diffrn_reflns_theta_min 2.72
_diffrn_standards_number 0
_exptl_absorpt_coefficient_mu 0.079
_exptl_absorpt_correction_T_max 0.988
_exptl_absorpt_correction_T_min 0.734
_exptl_absorpt_correction_type multi-scan
_exptl_absorpt_process_details
; 
multi-scan from symmetry-related measurements 
 Sortav (Blessing 1995) 
;
_exptl_crystal_colour colourless
_exptl_crystal_density_diffrn 1.242
_exptl_crystal_density_method 'not measured'
_exptl_crystal_description plate
_exptl_crystal_F_000 1152
_exptl_crystal_size_max 0.30
_exptl_crystal_size_mid 0.24
_exptl_crystal_size_min 0.18
_refine_diff_density_max 0.300
_refine_diff_density_min -0.258
_refine_diff_density_rms 0.055
_refine_ls_extinction_method none
_refine_ls_goodness_of_fit_ref 1.048
_refine_ls_hydrogen_treatment mixed
_refine_ls_matrix_type full
_refine_ls_number_parameters 189
_refine_ls_number_reflns 3288
_refine_ls_number_restraints 0
_refine_ls_restrained_S_all 1.048
_refine_ls_R_factor_all 0.1078
_refine_ls_R_factor_gt 0.0560
_refine_ls_shift/su_max 0.000
_refine_ls_shift/su_mean 0.000
_refine_ls_structure_factor_coef Fsqd
_refine_ls_weighting_details 'calc w=1/[\s^2^(Fo^2^)+(0.0864P)^2^+0.2835P] where P=(Fo^2^+2Fc^2^)/3'
_refine_ls_weighting_scheme calc
_refine_ls_wR_factor_gt 0.1325
_refine_ls_wR_factor_ref 0.1615
_reflns_number_gt 2001
_reflns_number_total 3288
_reflns_threshold_expression I>2\s(I)
_cod_data_source_file ol1018147_si_002.cif
_cod_data_source_block k08289
_cod_depositor_comments
;
The following automatic conversions were performed:

'_symmetry_cell_setting' value 'Orthorhombic' changed to
'orthorhombic' according to
/home/saulius/struct/CIF-dictionaries/cif_core.dic dictionary named
'cif_core.dic' version 2.4.2 from 2011-04-26.

Automatic conversion script
Id: cif_fix_values 1715 2011-07-08 13:25:40Z adriana 
;
_cod_database_code 1503208

loop_
_symmetry_equiv_pos_as_xyz
'x, y, z'
'-x+1/2, -y, z+1/2'
'x+1/2, -y+1/2, -z'
'-x, y+1/2, -z+1/2'
'-x, -y, -z'
'x-1/2, y, -z-1/2'
'-x-1/2, y-1/2, z'
'x, -y-1/2, z-1/2'

loop_
_atom_site_label
_atom_site_type_symbol
_atom_site_fract_x
_atom_site_fract_y
_atom_site_fract_z
_atom_site_U_iso_or_equiv
_atom_site_adp_type
_atom_site_occupancy
_atom_site_symmetry_multiplicity
_atom_site_calc_flag
_atom_site_refinement_flags
O1 O 0.57770(15) 0.15243(10) 0.08888(7) 0.0398(4) Uani 1 1 d .
H1O H 0.652(3) 0.1310(19) 0.0754(13) 0.080(10) Uiso 1 1 d .
C1 C 0.34065(17) 0.23131(12) 0.14039(9) 0.0261(4) Uani 1 1 d .
H1A H 0.3490 0.1852 0.1040 0.031 Uiso 1 1 calc R
O2 O 0.06817(13) 0.47180(10) 0.10980(7) 0.0352(4) Uani 1 1 d .
H2O H 0.025(3) 0.5322(19) 0.1006(11) 0.065(8) Uiso 1 1 d .
C2 C 0.3062(2) 0.16748(13) 0.19823(9) 0.0310(5) Uani 1 1 d .
H2A H 0.3803 0.1200 0.2059 0.037 Uiso 1 1 calc R
H2B H 0.2989 0.2112 0.2352 0.037 Uiso 1 1 calc R
C3 C 0.17577(19) 0.11024(14) 0.19031(10) 0.0340(5) Uani 1 1 d .
H3A H 0.1872 0.0595 0.1573 0.041 Uiso 1 1 calc R
H3B H 0.1539 0.0755 0.2298 0.041 Uiso 1 1 calc R
C4 C 0.0608(2) 0.17885(14) 0.17288(10) 0.0346(5) Uani 1 1 d .
H4A H 0.0404 0.2232 0.2085 0.042 Uiso 1 1 calc R
H4B H -0.0204 0.1389 0.1639 0.042 Uiso 1 1 calc R
C5 C 0.09634(18) 0.24136(14) 0.11567(10) 0.0317(5) Uani 1 1 d .
H5A H 0.0208 0.2866 0.1060 0.038 Uiso 1 1 calc R
H5B H 0.1095 0.1971 0.0793 0.038 Uiso 1 1 calc R
C6 C 0.22452(18) 0.30287(13) 0.12622(9) 0.0268(4) Uani 1 1 d .
H6A H 0.2099 0.3446 0.1643 0.032 Uiso 1 1 calc R
C7 C 0.47693(18) 0.27945(13) 0.15009(9) 0.0276(4) Uani 1 1 d .
C8 C 0.59306(18) 0.23632(13) 0.12547(9) 0.0291(5) Uani 1 1 d .
C9 C 0.7193(2) 0.27656(14) 0.13621(10) 0.0341(5) Uani 1 1 d .
H9A H 0.7965 0.2461 0.1186 0.041 Uiso 1 1 calc R
C10 C 0.7329(2) 0.36083(14) 0.17251(10) 0.0369(5) Uani 1 1 d .
H10A H 0.8193 0.3883 0.1801 0.044 Uiso 1 1 calc R
C11 C 0.6198(2) 0.40490(14) 0.19774(10) 0.0369(5) Uani 1 1 d .
H11A H 0.6281 0.4630 0.2226 0.044 Uiso 1 1 calc R
C12 C 0.4938(2) 0.36404(14) 0.18661(9) 0.0326(5) Uani 1 1 d .
H12A H 0.4170 0.3948 0.2045 0.039 Uiso 1 1 calc R
C13 C 0.24739(18) 0.37262(12) 0.07175(8) 0.0263(4) Uani 1 1 d .
C14 C 0.16494(19) 0.45674(13) 0.06516(9) 0.0293(5) Uani 1 1 d .
C15 C 0.1820(2) 0.52222(13) 0.01548(10) 0.0323(5) Uani 1 1 d .
H15A H 0.1242 0.5779 0.0112 0.039 Uiso 1 1 calc R
C16 C 0.2830(2) 0.50627(14) -0.02764(10) 0.0365(5) Uani 1 1 d .
H16A H 0.2966 0.5524 -0.0606 0.044 Uiso 1 1 calc R
C17 C 0.3639(2) 0.42353(14) -0.02296(9) 0.0339(5) Uani 1 1 d .
H17A H 0.4319 0.4116 -0.0532 0.041 Uiso 1 1 calc R
C18 C 0.34552(19) 0.35745(13) 0.02639(9) 0.0298(5) Uani 1 1 d .
H18A H 0.4014 0.3005 0.0292 0.036 Uiso 1 1 calc R

loop_
_atom_site_aniso_label
_atom_site_aniso_U_11
_atom_site_aniso_U_22
_atom_site_aniso_U_33
_atom_site_aniso_U_23
_atom_site_aniso_U_13
_atom_site_aniso_U_12
O1 0.0299(8) 0.0336(8) 0.0558(10) -0.0123(7) 0.0092(7) 0.0000(6)
C1 0.0243(10) 0.0251(9) 0.0288(10) -0.0028(8) 0.0006(8) 0.0004(8)
O2 0.0339(8) 0.0323(8) 0.0393(9) 0.0005(6) 0.0039(6) 0.0067(6)
C2 0.0329(11) 0.0282(10) 0.0320(11) 0.0015(8) 0.0006(9) 0.0014(8)
C3 0.0351(11) 0.0314(10) 0.0355(12) 0.0013(8) 0.0053(9) -0.0020(9)
C4 0.0287(11) 0.0368(11) 0.0384(12) -0.0027(9) 0.0048(9) -0.0048(9)
C5 0.0259(10) 0.0337(10) 0.0356(12) 0.0002(8) 0.0007(9) 0.0008(8)
C6 0.0262(10) 0.0265(9) 0.0277(10) -0.0026(8) 0.0010(8) 0.0014(8)
C7 0.0280(10) 0.0259(9) 0.0288(11) 0.0033(8) -0.0034(8) -0.0002(8)
C8 0.0307(11) 0.0246(9) 0.0320(11) 0.0019(8) -0.0019(9) -0.0015(8)
C9 0.0277(11) 0.0349(11) 0.0396(12) 0.0074(9) -0.0009(9) -0.0001(9)
C10 0.0335(11) 0.0383(11) 0.0388(12) 0.0068(9) -0.0098(10) -0.0070(9)
C11 0.0446(13) 0.0312(10) 0.0348(12) -0.0012(9) -0.0083(10) -0.0076(9)
C12 0.0349(12) 0.0297(10) 0.0331(11) 0.0004(8) -0.0027(9) 0.0017(8)
C13 0.0237(10) 0.0272(9) 0.0279(10) -0.0027(8) -0.0020(8) -0.0009(7)
C14 0.0256(10) 0.0307(10) 0.0315(11) -0.0046(8) -0.0008(8) -0.0013(8)
C15 0.0366(11) 0.0270(10) 0.0334(12) -0.0010(8) -0.0060(10) 0.0030(8)
C16 0.0446(12) 0.0341(10) 0.0309(12) 0.0025(9) -0.0036(10) -0.0049(10)
C17 0.0345(11) 0.0382(11) 0.0291(11) -0.0001(9) 0.0025(9) -0.0038(9)
C18 0.0262(10) 0.0307(10) 0.0323(11) -0.0014(8) -0.0022(9) 0.0010(8)

loop_
_atom_type_symbol
_atom_type_description
_atom_type_scat_dispersion_real
_atom_type_scat_dispersion_imag
_atom_type_scat_source
C C 0.0033 0.0016 'International Tables Vol C Tables 4.2.6.8 and 6.1.1.4'
H H 0.0000 0.0000 'International Tables Vol C Tables 4.2.6.8 and 6.1.1.4'
O O 0.0106 0.0060 'International Tables Vol C Tables 4.2.6.8 and 6.1.1.4'

loop_
_geom_angle_atom_site_label_1
_geom_angle_atom_site_label_2
_geom_angle_atom_site_label_3
_geom_angle
C7 C1 C6 115.60(14)
C7 C1 C2 109.01(15)
C6 C1 C2 109.90(15)
C3 C2 C1 112.44(16)
C4 C3 C2 111.30(15)
C3 C4 C5 110.97(16)
C4 C5 C6 111.77(16)
C13 C6 C1 115.35(15)
C13 C6 C5 110.21(15)
C1 C6 C5 108.42(14)
C12 C7 C8 116.88(17)
C12 C7 C1 122.30(17)
C8 C7 C1 120.70(16)
O1 C8 C9 120.86(17)
O1 C8 C7 117.50(16)
C9 C8 C7 121.63(18)
C10 C9 C8 120.21(19)
C9 C10 C11 119.45(19)
C10 C11 C12 119.87(18)
C11 C12 C7 121.96(19)
C18 C13 C14 117.24(17)
C18 C13 C6 123.48(16)
C14 C13 C6 119.27(16)
O2 C14 C15 121.64(16)
O2 C14 C13 117.32(16)
C15 C14 C13 121.03(17)
C16 C15 C14 120.08(18)
C17 C16 C15 120.15(19)
C16 C17 C18 119.61(19)
C13 C18 C17 121.85(17)

loop_
_geom_bond_atom_site_label_1
_geom_bond_atom_site_label_2
_geom_bond_distance
O1 C8 1.383(2)
C1 C7 1.518(3)
C1 C6 1.535(2)
C1 C2 1.546(3)
O2 C14 1.372(2)
C2 C3 1.520(3)
C3 C4 1.518(3)
C4 C5 1.528(3)
C5 C6 1.538(3)
C6 C13 1.515(2)
C7 C12 1.392(3)
C7 C8 1.397(3)
C8 C9 1.387(3)
C9 C10 1.382(3)
C10 C11 1.383(3)
C11 C12 1.390(3)
C13 C18 1.393(3)
C13 C14 1.406(2)
C14 C15 1.392(3)
C15 C16 1.382(3)
C16 C17 1.379(3)
C17 C18 1.394(3)

loop_
_geom_hbond_atom_site_label_D
_geom_hbond_atom_site_label_H
_geom_hbond_atom_site_label_A
_geom_hbond_distance_DH
_geom_hbond_distance_HA
_geom_hbond_distance_DA
_geom_hbond_angle_DHA
_geom_hbond_site_symmetry_A
O2 H2O O1 0.94(3) 1.93(3) 2.8679(19) 174(2) 7_665
O1 H1O Cg1 0.85(3) 2.54(3) 3.2516(17) 142(2) 3_555
